data_1516897
loop_
_publ_author_name
'Salah S. Massoud'
'Richard S. Perkins'
'Kathleen D. Knierim'
'Sean P. Comiskey'
'Kara H. Otero'
'Corey L. Michel'
'Wesley M. Juneau'
'Jorg H. Albering'
'Franz A. Mautner'
'Wu Xu'

_publ_section_title
;
 Effect of the chelate ring size on the cleavage activity of DNA by
 copper(II) complexes containing pyridyl groups
;
_journal_name_full
;
Inorganica Chimica Acta
;
_journal_page_first 177
_journal_page_last 184
_journal_volume 399
_journal_year 2013
_chemical_formula_moiety 'C19 H20 Cl Cu N4, Cl O4, H2 O'
_chemical_formula_sum 'C19 H22 Cl2 Cu N4 O5'
_chemical_formula_weight 520.85
_chemical_name_common '[Cu(L)Cl](ClO4)(H2O)'
_space_group_IT_number 2
_symmetry_cell_setting triclinic
_symmetry_space_group_name_Hall '-P 1'
_symmetry_space_group_name_H-M 'P -1'
_atom_sites_solution_hydrogens geom
_atom_sites_solution_primary direct
_atom_sites_solution_secondary difmap
_cell_angle_alpha 72.5840(10)
_cell_angle_beta 89.6590(10)
_cell_angle_gamma 85.1820(10)
_cell_formula_units_Z 8
_cell_length_a 12.4060(3)
_cell_length_b 15.4849(4)
_cell_length_c 23.3147(5)
_cell_measurement_reflns_used 9949
_cell_measurement_temperature 100(2)
_cell_measurement_theta_max 30.60
_cell_measurement_theta_min 2.40
_cell_volume 4257.59(18)
_computing_cell_refinement 'Bruker SAINT'
_computing_data_collection 'Bruker APEX2'
_computing_data_reduction 'bruker SAINT'
_computing_structure_refinement 'SHELXL-97 (Sheldrick, 2008)'
_computing_structure_solution 'SHELXS-97 (Sheldrick, 2008)'
_diffrn_ambient_temperature 100(2)
_diffrn_measured_fraction_theta_full 1.000
_diffrn_measured_fraction_theta_max 1.000
_diffrn_measurement_device_type 'Bruker APEX-II CCD'
_diffrn_measurement_method \w-scans
_diffrn_radiation_monochromator graphite
_diffrn_radiation_source 'fine-focus sealed tube'
_diffrn_radiation_type MoK\a
_diffrn_radiation_wavelength 0.71073
_diffrn_reflns_av_R_equivalents 0.0329
_diffrn_reflns_av_sigmaI/netI 0.0309
_diffrn_reflns_limit_h_max 15
_diffrn_reflns_limit_h_min -15
_diffrn_reflns_limit_k_max 19
_diffrn_reflns_limit_k_min -19
_diffrn_reflns_limit_l_max 28
_diffrn_reflns_limit_l_min -28
_diffrn_reflns_number 62221
_diffrn_reflns_theta_full 26.00
_diffrn_reflns_theta_max 26.00
_diffrn_reflns_theta_min 1.65
_exptl_absorpt_coefficient_mu 1.317
_exptl_absorpt_correction_T_max 0.8963
_exptl_absorpt_correction_T_min 0.6779
_exptl_absorpt_correction_type multi-scan
_exptl_absorpt_process_details SADABS
_exptl_crystal_colour blue
_exptl_crystal_density_diffrn 1.625
_exptl_crystal_density_method 'not measured'
_exptl_crystal_description irregular
_exptl_crystal_F_000 2136
_exptl_crystal_size_max 0.32
_exptl_crystal_size_mid 0.17
_exptl_crystal_size_min 0.09
_refine_diff_density_max 0.894
_refine_diff_density_min -0.855
_refine_diff_density_rms 0.064
_refine_ls_extinction_method none
_refine_ls_goodness_of_fit_ref 1.039
_refine_ls_matrix_type full
_refine_ls_number_parameters 1151
_refine_ls_number_reflns 16771
_refine_ls_number_restraints 9
_refine_ls_restrained_S_all 1.040
_refine_ls_R_factor_all 0.0446
_refine_ls_R_factor_gt 0.0317
_refine_ls_shift/su_max 0.002
_refine_ls_shift/su_mean 0.000
_refine_ls_structure_factor_coef Fsqd
_refine_ls_weighting_details 'calc w=1/[\s^2^(Fo^2^)+(0.0368P)^2^+2.9697P] where P=(Fo^2^+2Fc^2^)/3'
_refine_ls_weighting_scheme calc
_refine_ls_wR_factor_gt 0.0804
_refine_ls_wR_factor_ref 0.0874
_reflns_number_gt 13043
_reflns_number_total 16771
_reflns_threshold_expression >2sigma(I)
_cod_data_source_file ICA-2013-399-177-184.cif
_cod_data_source_block JA1632-I
_cod_depositor_comments
;
The following automatic conversions were performed:

'_symmetry_cell_setting' value 'Triclinic' changed to 'triclinic'
according to the built-in table from CIF Core dictionary named
'cif_core.dic' version 2.4.1 from 2010-06-29.

Automatic conversion script
Id: cif_fix_values 2281 2013-09-26 08:29:07Z andrius 
;
_cod_database_code 1516897

loop_
_symmetry_equiv_pos_as_xyz
'x, y, z'
'-x, -y, -z'

loop_
_atom_site_label
_atom_site_type_symbol
_atom_site_fract_x
_atom_site_fract_y
_atom_site_fract_z
_atom_site_U_iso_or_equiv
_atom_site_adp_type
_atom_site_occupancy
_atom_site_symmetry_multiplicity
_atom_site_calc_flag
_atom_site_refinement_flags
_atom_site_disorder_assembly
_atom_site_disorder_group
Cu1 Cu 0.05695(2) 0.828215(16) 0.178067(11) 0.01360(7) Uani 1 1 d . . .
Cu2 Cu 0.93969(2) 0.665738(17) 0.323792(11) 0.01363(7) Uani 1 1 d . . .
Cu3 Cu 0.65468(2) 0.454309(16) 0.018276(11) 0.01375(7) Uani 1 1 d . . .
Cu4 Cu 0.34563(2) 0.047115(16) 0.479604(11) 0.01234(6) Uani 1 1 d . . .
Cl1 Cl -0.08329(4) 0.73929(3) 0.18707(2) 0.01689(11) Uani 1 1 d . . .
Cl2 Cl 1.07845(4) 0.75665(3) 0.31463(2) 0.01715(11) Uani 1 1 d . . .
Cl3 Cl 0.58069(4) 0.53032(3) -0.07352(2) 0.01756(11) Uani 1 1 d . . .
Cl4 Cl 0.42046(4) -0.01810(3) 0.57316(2) 0.01537(11) Uani 1 1 d . . .
Cl5 Cl 0.41232(4) 0.59690(3) 0.36956(2) 0.01691(11) Uani 1 1 d . . .
Cl6 Cl 0.57708(4) 0.91054(4) 0.12902(2) 0.02025(12) Uani 1 1 d . . .
Cl7 Cl 0.22422(7) 0.23221(4) 0.16986(3) 0.04168(18) Uani 1 1 d D . .
Cl8 Cl 0.82435(5) 0.24882(4) 0.32638(2) 0.02552(13) Uani 1 1 d . . .
O1 O 0.32786(13) 0.57492(11) 0.41278(7) 0.0265(4) Uani 1 1 d . . .
O2 O 0.39505(14) 0.69052(10) 0.33390(7) 0.0279(4) Uani 1 1 d . . .
O3 O 0.51582(13) 0.58113(12) 0.39978(8) 0.0319(4) Uani 1 1 d . . .
O4 O 0.41009(14) 0.53979(11) 0.33083(7) 0.0284(4) Uani 1 1 d . . .
O5 O 0.57606(16) 0.81735(11) 0.16464(8) 0.0380(5) Uani 1 1 d . . .
O6 O 0.47651(15) 0.93976(14) 0.09659(9) 0.0446(5) Uani 1 1 d . . .
O7 O 0.59086(15) 0.96590(12) 0.16804(8) 0.0358(4) Uani 1 1 d . . .
O8 O 0.66508(14) 0.92075(12) 0.08818(8) 0.0324(4) Uani 1 1 d . . .
O9 O 0.22726(18) 0.16481(13) 0.22488(8) 0.0495(6) Uani 1 1 d . A .
O10 O 0.2558(3) 0.31408(18) 0.17007(15) 0.1161(14) Uani 1 1 d . A .
O11 O 0.1587(3) 0.2227(2) 0.12624(12) 0.1122(13) Uani 1 1 d . A .
O12A O 0.3347(3) 0.2033(3) 0.14623(15) 0.0597(14) Uani 0.587(5) 1 d PD A 1
O12B O 0.1085(5) 0.2750(4) 0.1870(3) 0.065(2) Uani 0.413(5) 1 d PD A 2
O13 O 0.74384(17) 0.18488(14) 0.34541(8) 0.0463(5) Uani 1 1 d . . .
O14 O 0.83936(16) 0.29380(13) 0.37091(8) 0.0375(5) Uani 1 1 d . . .
O15 O 0.79155(16) 0.31399(12) 0.27004(7) 0.0361(5) Uani 1 1 d . . .
O16 O 0.92522(16) 0.20055(14) 0.31904(10) 0.0461(5) Uani 1 1 d . . .
O17 O 0.58503(16) 0.48711(14) 0.26494(9) 0.0400(5) Uani 1 1 d D . .
H17C H 0.535(2) 0.506(2) 0.2864(13) 0.060 Uiso 1 1 d D . .
H17D H 0.557(3) 0.4394(17) 0.2601(15) 0.060 Uiso 1 1 d D . .
O18 O 0.45552(19) 0.34565(14) 0.24075(9) 0.0431(5) Uani 1 1 d D . .
H18C H 0.398(2) 0.346(2) 0.2213(15) 0.065 Uiso 1 1 d D . .
H18D H 0.490(2) 0.2933(16) 0.2454(15) 0.065 Uiso 1 1 d D . .
O19 O 0.58031(18) 0.17713(16) 0.25952(9) 0.0454(5) Uani 1 1 d D . .
H19C H 0.623(2) 0.168(2) 0.2878(12) 0.068 Uiso 1 1 d D . .
H20C H 0.409(2) 0.0874(19) 0.2167(14) 0.068 Uiso 1 1 d D . .
O20 O 0.45255(17) 0.04667(15) 0.23566(9) 0.0432(5) Uani 1 1 d D . .
H19D H 0.548(3) 0.1320(18) 0.2581(16) 0.065 Uiso 1 1 d D . .
H20D H 0.483(3) 0.022(2) 0.2116(13) 0.065 Uiso 1 1 d D . .
N1 N 0.17625(14) 0.73184(12) 0.17895(7) 0.0157(4) Uani 1 1 d . . .
N2 N 0.18445(14) 0.90177(11) 0.18426(8) 0.0142(4) Uani 1 1 d . . .
N3 N -0.02893(14) 0.93505(11) 0.19349(7) 0.0148(4) Uani 1 1 d . . .
N4 N 0.05141(15) 0.87663(12) 0.07482(8) 0.0170(4) Uani 1 1 d . . .
N5 N 1.02756(14) 0.56012(11) 0.30858(7) 0.0152(4) Uani 1 1 d . . .
N6 N 0.94459(14) 0.61739(12) 0.42665(8) 0.0168(4) Uani 1 1 d . . .
N7 N 0.81892(14) 0.76111(12) 0.32277(7) 0.0155(4) Uani 1 1 d . . .
N8 N 0.81400(14) 0.59058(12) 0.31773(8) 0.0148(4) Uani 1 1 d . . .
N9 N 0.82635(14) 0.44096(12) -0.01273(8) 0.0165(4) Uani 1 1 d . . .
N10 N 0.61499(14) 0.33222(12) 0.01898(8) 0.0179(4) Uani 1 1 d . . .
N11 N 0.67371(14) 0.56439(12) 0.04280(8) 0.0173(4) Uani 1 1 d . . .
N12 N 0.69384(15) 0.38909(12) 0.10737(8) 0.0192(4) Uani 1 1 d . . .
N13 N 0.32450(14) -0.06962(12) 0.46362(8) 0.0148(4) Uani 1 1 d . . .
N14 N 0.38756(14) 0.17157(12) 0.47012(8) 0.0159(4) Uani 1 1 d . . .
N15 N 0.17558(14) 0.06601(12) 0.50903(8) 0.0150(4) Uani 1 1 d . . .
N16 N 0.30752(14) 0.10070(12) 0.38889(8) 0.0162(4) Uani 1 1 d . . .
C1 C -0.13578(18) 0.95698(15) 0.18533(9) 0.0178(5) Uani 1 1 d . . .
H1 H -0.1782 0.9193 0.1709 0.021 Uiso 1 1 calc R . .
C2 C -0.18626(18) 1.03280(15) 0.19730(10) 0.0205(5) Uani 1 1 d . . .
H2 H -0.2621 1.0470 0.1911 0.025 Uiso 1 1 calc R . .
C3 C -0.12417(19) 1.08771(15) 0.21849(10) 0.0212(5) Uani 1 1 d . . .
H3 H -0.1572 1.1395 0.2276 0.025 Uiso 1 1 calc R . .
C4 C -0.01357(18) 1.06612(15) 0.22614(10) 0.0194(5) Uani 1 1 d . . .
H4 H 0.0307 1.1035 0.2397 0.023 Uiso 1 1 calc R . .
C5 C 0.03132(17) 0.98898(14) 0.21364(9) 0.0157(4) Uani 1 1 d . . .
C6 C 0.14932(17) 0.95616(14) 0.22502(9) 0.0164(4) Uani 1 1 d . . .
H6A H 0.1931 1.0088 0.2180 0.020 Uiso 1 1 calc R . .
H6B H 0.1608 0.9184 0.2674 0.020 Uiso 1 1 calc R . .
C7 C 0.27937(17) 0.83653(14) 0.20975(10) 0.0167(4) Uani 1 1 d . . .
H7A H 0.2808 0.8224 0.2541 0.020 Uiso 1 1 calc R . .
H7B H 0.3467 0.8647 0.1944 0.020 Uiso 1 1 calc R . .
C8 C 0.27500(17) 0.75028(14) 0.19330(9) 0.0160(4) Uani 1 1 d . . .
C9 C 0.36615(18) 0.69057(15) 0.19609(9) 0.0195(5) Uani 1 1 d . . .
H9 H 0.4351 0.7051 0.2061 0.023 Uiso 1 1 calc R . .
C10 C 0.35481(19) 0.60954(15) 0.18399(9) 0.0217(5) Uani 1 1 d . . .
H10 H 0.4157 0.5670 0.1865 0.026 Uiso 1 1 calc R . .
C11 C 0.25344(19) 0.59119(15) 0.16820(10) 0.0211(5) Uani 1 1 d . . .
H11 H 0.2443 0.5365 0.1590 0.025 Uiso 1 1 calc R . .
C12 C 0.16607(19) 0.65368(15) 0.16604(9) 0.0192(5) Uani 1 1 d . . .
H12 H 0.0967 0.6412 0.1551 0.023 Uiso 1 1 calc R . .
C13 C 0.20820(18) 0.96687(14) 0.12473(9) 0.0171(5) Uani 1 1 d . . .
H13A H 0.2701 1.0002 0.1302 0.021 Uiso 1 1 calc R . .
H13B H 0.1448 1.0119 0.1119 0.021 Uiso 1 1 calc R . .
C14 C 0.23444(17) 0.92520(15) 0.07399(9) 0.0181(5) Uani 1 1 d . . .
H14A H 0.2764 0.9676 0.0436 0.022 Uiso 1 1 calc R . .
H14B H 0.2817 0.8684 0.0907 0.022 Uiso 1 1 calc R . .
C15 C 0.13891(18) 0.90359(14) 0.04254(9) 0.0173(5) Uani 1 1 d . . .
C16 C 0.14340(18) 0.91222(14) -0.01862(10) 0.0195(5) Uani 1 1 d . . .
H16 H 0.2061 0.9319 -0.0407 0.023 Uiso 1 1 calc R . .
C17 C 0.0558(2) 0.89183(15) -0.04681(10) 0.0225(5) Uani 1 1 d . . .
H17 H 0.0579 0.8963 -0.0883 0.027 Uiso 1 1 calc R . .
C18 C -0.03511(19) 0.86476(14) -0.01383(10) 0.0204(5) Uani 1 1 d . . .
H18 H -0.0968 0.8510 -0.0323 0.024 Uiso 1 1 calc R . .
C19 C -0.03413(18) 0.85820(14) 0.04662(10) 0.0190(5) Uani 1 1 d . . .
H19 H -0.0966 0.8399 0.0693 0.023 Uiso 1 1 calc R . .
C20 C 1.13495(18) 0.53989(15) 0.31665(9) 0.0183(5) Uani 1 1 d . . .
H20 H 1.1761 0.5782 0.3312 0.022 Uiso 1 1 calc R . .
C21 C 1.18764(18) 0.46506(15) 0.30448(10) 0.0211(5) Uani 1 1 d . . .
H21 H 1.2637 0.4522 0.3106 0.025 Uiso 1 1 calc R . .
C22 C 1.12710(19) 0.40919(15) 0.28308(10) 0.0216(5) Uani 1 1 d . . .
H22 H 1.1614 0.3579 0.2738 0.026 Uiso 1 1 calc R . .
C23 C 1.01631(18) 0.42919(14) 0.27550(9) 0.0187(5) Uani 1 1 d . . .
H23 H 0.9733 0.3913 0.2616 0.022 Uiso 1 1 calc R . .
C24 C 0.96891(17) 0.50525(14) 0.28846(9) 0.0163(4) Uani 1 1 d . . .
C25 C 0.85020(17) 0.53528(14) 0.27771(9) 0.0164(4) Uani 1 1 d . . .
H25A H 0.8371 0.5718 0.2352 0.020 Uiso 1 1 calc R . .
H25B H 0.8082 0.4814 0.2859 0.020 Uiso 1 1 calc R . .
C26 C 0.71846(17) 0.65510(14) 0.29186(9) 0.0162(4) Uani 1 1 d . . .
H26A H 0.6513 0.6261 0.3066 0.019 Uiso 1 1 calc R . .
H26B H 0.7181 0.6698 0.2475 0.019 Uiso 1 1 calc R . .
C27 C 0.72074(17) 0.74101(14) 0.30902(9) 0.0156(4) Uani 1 1 d . . .
C28 C 0.62775(18) 0.79828(15) 0.30778(9) 0.0192(5) Uani 1 1 d . . .
H28 H 0.5593 0.7825 0.2981 0.023 Uiso 1 1 calc R . .
C29 C 0.63707(19) 0.87885(15) 0.32089(10) 0.0208(5) Uani 1 1 d . . .
H29 H 0.5750 0.9196 0.3200 0.025 Uiso 1 1 calc R . .
C30 C 0.73845(19) 0.89941(15) 0.33530(10) 0.0207(5) Uani 1 1 d . . .
H30 H 0.7465 0.9543 0.3445 0.025 Uiso 1 1 calc R . .
C31 C 0.82719(19) 0.83921(15) 0.33610(9) 0.0186(5) Uani 1 1 d . . .
H31 H 0.8963 0.8532 0.3464 0.022 Uiso 1 1 calc R . .
C32 C 0.78974(18) 0.52635(14) 0.37762(9) 0.0177(5) Uani 1 1 d . . .
H32A H 0.8534 0.4818 0.3911 0.021 Uiso 1 1 calc R . .
H32B H 0.7285 0.4923 0.3722 0.021 Uiso 1 1 calc R . .
C33 C 0.76173(18) 0.56889(15) 0.42770(9) 0.0188(5) Uani 1 1 d . . .
H33A H 0.7129 0.6246 0.4105 0.023 Uiso 1 1 calc R . .
H33B H 0.7209 0.5260 0.4585 0.023 Uiso 1 1 calc R . .
C34 C 0.85574(17) 0.59339(14) 0.45859(9) 0.0161(4) Uani 1 1 d . . .
C35 C 0.84934(19) 0.59021(15) 0.51886(10) 0.0200(5) Uani 1 1 d . . .
H35 H 0.7858 0.5728 0.5407 0.024 Uiso 1 1 calc R . .
C36 C 0.93615(19) 0.61258(14) 0.54650(10) 0.0203(5) Uani 1 1 d . . .
H36 H 0.9327 0.6117 0.5874 0.024 Uiso 1 1 calc R . .
C37 C 1.02851(19) 0.63631(14) 0.51386(10) 0.0197(5) Uani 1 1 d . . .
H37 H 1.0897 0.6514 0.5320 0.024 Uiso 1 1 calc R . .
C38 C 1.02939(18) 0.63745(15) 0.45457(10) 0.0200(5) Uani 1 1 d . . .
H38 H 1.0930 0.6532 0.4323 0.024 Uiso 1 1 calc R . .
C39 C 0.59125(18) 0.30725(15) -0.02966(11) 0.0216(5) Uani 1 1 d . . .
H39 H 0.5943 0.3503 -0.0683 0.026 Uiso 1 1 calc R . .
C40 C 0.56265(19) 0.22158(16) -0.02541(12) 0.0282(6) Uani 1 1 d . . .
H40 H 0.5465 0.2056 -0.0605 0.034 Uiso 1 1 calc R . .
C41 C 0.5579(2) 0.15941(17) 0.03087(14) 0.0351(7) Uani 1 1 d . . .
H41 H 0.5378 0.1000 0.0350 0.042 Uiso 1 1 calc R . .
C42 C 0.58259(19) 0.18414(16) 0.08099(13) 0.0309(6) Uani 1 1 d . . .
H42 H 0.5799 0.1419 0.1200 0.037 Uiso 1 1 calc R . .
C43 C 0.61152(18) 0.27177(15) 0.07387(11) 0.0222(5) Uani 1 1 d . . .
C44 C 0.6337(2) 0.30601(16) 0.12610(10) 0.0247(5) Uani 1 1 d . . .
H44A H 0.5644 0.3200 0.1440 0.030 Uiso 1 1 calc R . .
H44B H 0.6767 0.2579 0.1572 0.030 Uiso 1 1 calc R . .
C45 C 0.65822(19) 0.45464(16) 0.14047(10) 0.0221(5) Uani 1 1 d . . .
H45A H 0.7000 0.4398 0.1787 0.026 Uiso 1 1 calc R . .
H45B H 0.5807 0.4502 0.1501 0.026 Uiso 1 1 calc R . .
C46 C 0.67532(17) 0.54959(16) 0.10280(10) 0.0206(5) Uani 1 1 d . . .
C47 C 0.68937(19) 0.61938(18) 0.12711(12) 0.0279(6) Uani 1 1 d . . .
H47 H 0.6878 0.6085 0.1694 0.033 Uiso 1 1 calc R . .
C48 C 0.70566(19) 0.70497(18) 0.08948(13) 0.0326(6) Uani 1 1 d . . .
H48 H 0.7170 0.7531 0.1056 0.039 Uiso 1 1 calc R . .
C49 C 0.70520(18) 0.71915(16) 0.02800(12) 0.0284(6) Uani 1 1 d . . .
H49 H 0.7166 0.7772 0.0012 0.034 Uiso 1 1 calc R . .
C50 C 0.68795(18) 0.64759(15) 0.00605(11) 0.0216(5) Uani 1 1 d . . .
H50 H 0.6861 0.6577 -0.0362 0.026 Uiso 1 1 calc R . .
C51 C 0.81340(18) 0.36676(16) 0.11800(10) 0.0228(5) Uani 1 1 d . . .
H51A H 0.8262 0.3301 0.1605 0.027 Uiso 1 1 calc R . .
H51B H 0.8477 0.4242 0.1120 0.027 Uiso 1 1 calc R . .
C52 C 0.86994(18) 0.31522(15) 0.07826(10) 0.0221(5) Uani 1 1 d . . .
H52A H 0.9359 0.2803 0.0996 0.027 Uiso 1 1 calc R . .
H52B H 0.8214 0.2712 0.0719 0.027 Uiso 1 1 calc R . .
C53 C 0.90121(18) 0.37557(14) 0.01794(10) 0.0178(5) Uani 1 1 d . . .
C54 C 1.00376(18) 0.36477(15) -0.00470(10) 0.0213(5) Uani 1 1 d . . .
H54 H 1.0557 0.3188 0.0179 0.026 Uiso 1 1 calc R . .
C55 C 1.02965(19) 0.42116(16) -0.06004(11) 0.0241(5) Uani 1 1 d . . .
H55 H 1.0985 0.4132 -0.0767 0.029 Uiso 1 1 calc R . .
C56 C 0.95331(18) 0.48997(16) -0.09115(10) 0.0221(5) Uani 1 1 d . . .
H56 H 0.9693 0.5307 -0.1290 0.027 Uiso 1 1 calc R . .
C57 C 0.85392(18) 0.49758(14) -0.06561(9) 0.0176(5) Uani 1 1 d . . .
H57 H 0.8022 0.5453 -0.0865 0.021 Uiso 1 1 calc R . .
C58 C 0.30968(17) -0.14891(14) 0.50525(10) 0.0173(5) Uani 1 1 d . . .
H58 H 0.3129 -0.1524 0.5466 0.021 Uiso 1 1 calc R . .
C59 C 0.28997(18) -0.22538(15) 0.48954(11) 0.0221(5) Uani 1 1 d . . .
H59 H 0.2785 -0.2805 0.5197 0.026 Uiso 1 1 calc R . .
C60 C 0.28705(18) -0.22086(16) 0.42939(11) 0.0245(5) Uani 1 1 d . . .
H60 H 0.2740 -0.2728 0.4176 0.029 Uiso 1 1 calc R . .
C61 C 0.30345(18) -0.13923(16) 0.38668(11) 0.0226(5) Uani 1 1 d . . .
H61 H 0.3029 -0.1348 0.3452 0.027 Uiso 1 1 calc R . .
C62 C 0.32066(17) -0.06386(15) 0.40488(9) 0.0169(5) Uani 1 1 d . . .
C63 C 0.33976(18) 0.02707(15) 0.36151(9) 0.0183(5) Uani 1 1 d . . .
H63A H 0.4172 0.0284 0.3512 0.022 Uiso 1 1 calc R . .
H63B H 0.2970 0.0369 0.3240 0.022 Uiso 1 1 calc R . .
C64 C 0.37093(18) 0.18099(15) 0.36483(9) 0.0195(5) Uani 1 1 d . . .
H64A H 0.3294 0.2264 0.3315 0.023 Uiso 1 1 calc R . .
H64B H 0.4396 0.1619 0.3485 0.023 Uiso 1 1 calc R . .
C65 C 0.39561(17) 0.22393(14) 0.41295(10) 0.0186(5) Uani 1 1 d . . .
C66 C 0.42884(18) 0.31102(15) 0.39924(11) 0.0245(5) Uani 1 1 d . . .
H66 H 0.4352 0.3466 0.3586 0.029 Uiso 1 1 calc R . .
C67 C 0.45252(19) 0.34504(16) 0.44553(12) 0.0279(6) Uani 1 1 d . . .
H67 H 0.4758 0.4044 0.4371 0.033 Uiso 1 1 calc R . .
C68 C 0.44215(18) 0.29203(15) 0.50445(11) 0.0240(5) Uani 1 1 d . . .
H68 H 0.4571 0.3147 0.5369 0.029 Uiso 1 1 calc R . .
C69 C 0.40964(17) 0.20559(15) 0.51516(10) 0.0192(5) Uani 1 1 d . . .
H69 H 0.4026 0.1690 0.5555 0.023 Uiso 1 1 calc R . .
C70 C 0.18877(17) 0.12599(15) 0.37741(10) 0.0188(5) Uani 1 1 d . . .
H70A H 0.1518 0.0694 0.3858 0.023 Uiso 1 1 calc R . .
H70B H 0.1771 0.1592 0.3342 0.023 Uiso 1 1 calc R . .
C71 C 0.13507(18) 0.18418(15) 0.41402(10) 0.0188(5) Uani 1 1 d . . .
H71A H 0.1862 0.2275 0.4188 0.023 Uiso 1 1 calc R . .
H71B H 0.0706 0.2200 0.3915 0.023 Uiso 1 1 calc R . .
C72 C 0.10126(17) 0.12914(14) 0.47527(9) 0.0162(4) Uani 1 1 d . . .
C73 C -0.00287(17) 0.14099(15) 0.49522(10) 0.0197(5) Uani 1 1 d . . .
H73 H -0.0544 0.1849 0.4704 0.024 Uiso 1 1 calc R . .
C74 C -0.03104(18) 0.08866(15) 0.55131(10) 0.0218(5) Uani 1 1 d . . .
H74 H -0.1012 0.0976 0.5662 0.026 Uiso 1 1 calc R . .
C75 C 0.04460(18) 0.02260(15) 0.58589(10) 0.0187(5) Uani 1 1 d . . .
H75 H 0.0270 -0.0152 0.6244 0.022 Uiso 1 1 calc R . .
C76 C 0.14583(17) 0.01346(14) 0.56274(9) 0.0155(4) Uani 1 1 d . . .
H76 H 0.1972 -0.0324 0.5860 0.019 Uiso 1 1 calc R . .

loop_
_atom_site_aniso_label
_atom_site_aniso_U_11
_atom_site_aniso_U_22
_atom_site_aniso_U_33
_atom_site_aniso_U_23
_atom_site_aniso_U_13
_atom_site_aniso_U_12
Cu1 0.01235(14) 0.01458(13) 0.01465(13) -0.00504(10) -0.00084(10) -0.00301(10)
Cu2 0.01193(14) 0.01507(13) 0.01465(13) -0.00502(10) -0.00046(10) -0.00320(10)
Cu3 0.01696(15) 0.01353(13) 0.01086(13) -0.00392(10) -0.00109(10) -0.00080(10)
Cu4 0.01329(14) 0.01329(13) 0.01053(13) -0.00356(10) -0.00054(10) -0.00152(10)
Cl1 0.0162(3) 0.0188(3) 0.0159(3) -0.0042(2) -0.0012(2) -0.0062(2)
Cl2 0.0160(3) 0.0195(3) 0.0161(3) -0.0042(2) -0.0006(2) -0.0067(2)
Cl3 0.0169(3) 0.0213(3) 0.0132(2) -0.0033(2) -0.0023(2) -0.0011(2)
Cl4 0.0144(3) 0.0186(3) 0.0126(2) -0.00405(19) -0.00162(19) -0.00066(19)
Cl5 0.0165(3) 0.0165(3) 0.0193(3) -0.0074(2) 0.0001(2) -0.0030(2)
Cl6 0.0192(3) 0.0192(3) 0.0255(3) -0.0103(2) 0.0032(2) -0.0065(2)
Cl7 0.0737(5) 0.0268(3) 0.0198(3) 0.0013(3) 0.0010(3) -0.0085(3)
Cl8 0.0326(3) 0.0247(3) 0.0167(3) -0.0006(2) -0.0027(2) -0.0084(2)
O1 0.0240(9) 0.0250(9) 0.0292(9) -0.0055(7) 0.0099(7) -0.0058(7)
O2 0.0385(11) 0.0165(8) 0.0263(9) -0.0027(7) 0.0056(8) -0.0036(7)
O3 0.0196(9) 0.0410(11) 0.0379(10) -0.0156(8) -0.0072(8) -0.0034(8)
O4 0.0357(10) 0.0266(9) 0.0288(9) -0.0168(7) -0.0007(8) -0.0042(7)
O5 0.0586(13) 0.0217(9) 0.0352(10) -0.0079(8) 0.0186(9) -0.0151(8)
O6 0.0219(10) 0.0583(13) 0.0565(13) -0.0206(11) -0.0105(9) -0.0058(9)
O7 0.0410(11) 0.0334(10) 0.0436(11) -0.0258(9) 0.0016(9) -0.0100(8)
O8 0.0291(10) 0.0309(10) 0.0342(10) -0.0047(8) 0.0129(8) -0.0059(8)
O9 0.0714(15) 0.0378(11) 0.0294(10) 0.0110(9) -0.0171(10) -0.0254(10)
O10 0.132(3) 0.0433(16) 0.138(3) 0.0370(17) -0.057(2) -0.0399(17)
O11 0.109(2) 0.154(3) 0.0473(16) 0.0205(17) -0.0492(16) -0.048(2)
O12A 0.043(2) 0.077(3) 0.042(2) -0.0009(19) 0.0236(17) 0.0287(19)
O12B 0.080(5) 0.049(4) 0.067(4) -0.023(3) -0.005(3) 0.003(3)
O13 0.0493(13) 0.0468(12) 0.0327(11) 0.0095(9) -0.0073(9) -0.0267(10)
O14 0.0496(12) 0.0406(11) 0.0243(9) -0.0127(8) -0.0017(9) -0.0033(9)
O15 0.0467(12) 0.0348(10) 0.0192(9) 0.0061(7) -0.0080(8) -0.0130(9)
O16 0.0392(12) 0.0491(13) 0.0577(13) -0.0299(11) -0.0075(10) 0.0058(9)
O17 0.0373(12) 0.0408(12) 0.0477(12) -0.0215(10) 0.0141(9) -0.0058(9)
O18 0.0609(15) 0.0390(11) 0.0322(11) -0.0125(9) 0.0091(10) -0.0137(11)
O19 0.0437(14) 0.0580(14) 0.0286(11) -0.0016(10) -0.0045(9) -0.0131(11)
O20 0.0437(13) 0.0535(14) 0.0293(11) -0.0126(9) 0.0018(9) 0.0141(10)
N1 0.0174(10) 0.0180(9) 0.0117(9) -0.0039(7) -0.0001(7) -0.0028(7)
N2 0.0131(9) 0.0149(9) 0.0150(9) -0.0048(7) -0.0009(7) -0.0019(7)
N3 0.0147(9) 0.0171(9) 0.0123(9) -0.0034(7) -0.0001(7) -0.0032(7)
N4 0.0178(10) 0.0171(9) 0.0157(9) -0.0037(7) -0.0007(8) -0.0035(7)
N5 0.0147(9) 0.0164(9) 0.0132(9) -0.0019(7) -0.0001(7) -0.0031(7)
N6 0.0147(10) 0.0191(9) 0.0166(9) -0.0046(7) -0.0005(7) -0.0033(7)
N7 0.0173(10) 0.0172(9) 0.0126(9) -0.0050(7) 0.0014(7) -0.0036(7)
N8 0.0132(9) 0.0164(9) 0.0143(9) -0.0038(7) -0.0013(7) -0.0008(7)
N9 0.0170(10) 0.0169(9) 0.0161(9) -0.0061(7) -0.0016(7) 0.0001(7)
N10 0.0160(10) 0.0164(9) 0.0208(10) -0.0051(8) 0.0032(8) -0.0007(7)
N11 0.0133(9) 0.0206(10) 0.0208(10) -0.0110(8) -0.0013(8) -0.0001(7)
N12 0.0179(10) 0.0221(10) 0.0152(9) -0.0029(8) -0.0014(8) 0.0012(8)
N13 0.0101(9) 0.0191(9) 0.0168(9) -0.0081(7) -0.0006(7) -0.0005(7)
N14 0.0132(9) 0.0156(9) 0.0185(9) -0.0049(7) 0.0017(7) -0.0007(7)
N15 0.0131(9) 0.0173(9) 0.0153(9) -0.0060(7) -0.0012(7) -0.0017(7)
N16 0.0128(9) 0.0198(9) 0.0139(9) -0.0023(7) -0.0007(7) -0.0002(7)
C1 0.0160(11) 0.0202(11) 0.0162(11) -0.0034(9) -0.0010(9) -0.0037(9)
C2 0.0162(12) 0.0236(12) 0.0192(11) -0.0033(9) -0.0004(9) 0.0003(9)
C3 0.0245(13) 0.0194(11) 0.0188(11) -0.0055(9) 0.0016(10) 0.0014(9)
C4 0.0227(12) 0.0187(11) 0.0177(11) -0.0064(9) 0.0004(9) -0.0032(9)
C5 0.0174(11) 0.0180(11) 0.0108(10) -0.0024(8) 0.0001(8) -0.0036(8)
C6 0.0169(12) 0.0184(11) 0.0161(11) -0.0076(9) -0.0014(9) -0.0038(9)
C7 0.0139(11) 0.0190(11) 0.0171(11) -0.0051(9) -0.0019(9) -0.0015(8)
C8 0.0177(12) 0.0201(11) 0.0096(10) -0.0030(8) 0.0001(8) -0.0037(9)
C9 0.0175(12) 0.0239(12) 0.0158(11) -0.0045(9) -0.0008(9) -0.0004(9)
C10 0.0266(13) 0.0237(12) 0.0143(11) -0.0066(9) -0.0010(9) 0.0048(10)
C11 0.0292(13) 0.0194(11) 0.0162(11) -0.0082(9) -0.0001(10) -0.0002(9)
C12 0.0224(12) 0.0222(12) 0.0150(11) -0.0073(9) 0.0005(9) -0.0059(9)
C13 0.0157(11) 0.0187(11) 0.0161(11) -0.0028(9) -0.0018(9) -0.0052(8)
C14 0.0141(11) 0.0238(12) 0.0151(11) -0.0033(9) 0.0015(9) -0.0040(9)
C15 0.0191(12) 0.0137(10) 0.0172(11) -0.0025(8) -0.0015(9) 0.0022(8)
C16 0.0200(12) 0.0194(11) 0.0169(11) -0.0027(9) 0.0016(9) 0.0007(9)
C17 0.0322(14) 0.0181(11) 0.0159(11) -0.0043(9) -0.0030(10) 0.0027(10)
C18 0.0260(13) 0.0150(11) 0.0183(11) -0.0019(9) -0.0067(10) -0.0024(9)
C19 0.0194(12) 0.0189(11) 0.0174(11) -0.0029(9) -0.0017(9) -0.0036(9)
C20 0.0153(11) 0.0218(11) 0.0163(11) -0.0028(9) -0.0007(9) -0.0037(9)
C21 0.0158(12) 0.0235(12) 0.0204(12) -0.0016(9) 0.0010(9) 0.0005(9)
C22 0.0246(13) 0.0177(11) 0.0212(12) -0.0052(9) 0.0036(10) 0.0024(9)
C23 0.0228(12) 0.0171(11) 0.0160(11) -0.0040(9) 0.0022(9) -0.0037(9)
C24 0.0170(11) 0.0178(11) 0.0124(10) -0.0014(8) 0.0003(9) -0.0045(9)
C25 0.0164(11) 0.0173(11) 0.0165(11) -0.0062(9) -0.0016(9) -0.0033(8)
C26 0.0119(11) 0.0194(11) 0.0174(11) -0.0053(9) -0.0013(9) -0.0017(8)
C27 0.0179(12) 0.0190(11) 0.0091(10) -0.0025(8) -0.0004(8) -0.0034(9)
C28 0.0166(12) 0.0230(12) 0.0174(11) -0.0056(9) -0.0016(9) 0.0001(9)
C29 0.0216(13) 0.0233(12) 0.0171(11) -0.0069(9) 0.0001(9) 0.0036(9)
C30 0.0265(13) 0.0193(11) 0.0175(11) -0.0077(9) 0.0017(10) -0.0007(9)
C31 0.0223(12) 0.0211(11) 0.0148(11) -0.0081(9) 0.0002(9) -0.0057(9)
C32 0.0174(12) 0.0177(11) 0.0167(11) -0.0024(9) -0.0008(9) -0.0050(9)
C33 0.0166(12) 0.0235(12) 0.0152(11) -0.0035(9) 0.0030(9) -0.0051(9)
C34 0.0167(11) 0.0136(10) 0.0162(11) -0.0023(8) -0.0009(9) 0.0011(8)
C35 0.0217(12) 0.0198(11) 0.0163(11) -0.0022(9) 0.0024(9) -0.0008(9)
C36 0.0295(13) 0.0182(11) 0.0134(11) -0.0054(9) -0.0012(9) -0.0014(9)
C37 0.0249(13) 0.0149(11) 0.0175(11) -0.0019(9) -0.0084(9) -0.0023(9)
C38 0.0190(12) 0.0194(11) 0.0195(12) -0.0018(9) -0.0028(9) -0.0041(9)
C39 0.0170(12) 0.0249(12) 0.0271(12) -0.0136(10) 0.0065(10) -0.0036(9)
C40 0.0171(13) 0.0279(13) 0.0467(16) -0.0225(12) 0.0009(11) -0.0001(10)
C41 0.0169(13) 0.0197(13) 0.069(2) -0.0136(13) -0.0020(13) -0.0020(10)
C42 0.0186(13) 0.0194(12) 0.0460(16) 0.0031(11) -0.0005(11) -0.0007(10)
C43 0.0145(12) 0.0194(11) 0.0288(13) -0.0020(10) 0.0025(10) 0.0017(9)
C44 0.0249(13) 0.0242(12) 0.0189(12) 0.0022(9) 0.0032(10) 0.0005(10)
C45 0.0188(12) 0.0352(13) 0.0137(11) -0.0111(10) -0.0015(9) 0.0035(10)
C46 0.0122(11) 0.0311(13) 0.0222(12) -0.0153(10) -0.0049(9) 0.0053(9)
C47 0.0179(13) 0.0418(15) 0.0329(14) -0.0274(12) -0.0066(10) 0.0070(11)
C48 0.0141(12) 0.0361(15) 0.0617(19) -0.0375(14) -0.0074(12) 0.0047(10)
C49 0.0142(12) 0.0203(12) 0.0541(17) -0.0171(12) -0.0029(11) 0.0016(9)
C50 0.0139(12) 0.0202(12) 0.0315(13) -0.0097(10) -0.0013(10) 0.0012(9)
C51 0.0197(12) 0.0291(13) 0.0161(11) -0.0032(10) -0.0034(9) 0.0050(10)
C52 0.0181(12) 0.0239(12) 0.0208(12) -0.0027(10) -0.0025(9) 0.0035(9)
C53 0.0194(12) 0.0170(11) 0.0192(11) -0.0087(9) -0.0017(9) -0.0005(9)
C54 0.0169(12) 0.0203(12) 0.0290(13) -0.0115(10) -0.0022(10) 0.0004(9)
C55 0.0171(12) 0.0288(13) 0.0296(13) -0.0134(10) 0.0030(10) -0.0033(10)
C56 0.0216(13) 0.0286(13) 0.0183(11) -0.0089(10) 0.0006(10) -0.0075(10)
C57 0.0181(12) 0.0186(11) 0.0179(11) -0.0083(9) -0.0043(9) -0.0007(9)
C58 0.0129(11) 0.0189(11) 0.0201(11) -0.0062(9) 0.0008(9) -0.0004(8)
C59 0.0133(12) 0.0188(11) 0.0351(14) -0.0097(10) 0.0015(10) -0.0011(9)
C60 0.0137(12) 0.0256(13) 0.0420(15) -0.0222(11) -0.0024(10) -0.0008(9)
C61 0.0137(12) 0.0342(14) 0.0257(12) -0.0186(11) -0.0028(9) 0.0017(10)
C62 0.0103(11) 0.0246(12) 0.0177(11) -0.0102(9) -0.0016(9) 0.0025(8)
C63 0.0164(12) 0.0271(12) 0.0130(10) -0.0087(9) -0.0006(9) -0.0009(9)
C64 0.0191(12) 0.0203(11) 0.0150(11) 0.0007(9) 0.0026(9) -0.0004(9)
C65 0.0116(11) 0.0176(11) 0.0228(12) -0.0008(9) 0.0002(9) 0.0014(8)
C66 0.0192(13) 0.0183(11) 0.0292(13) 0.0032(10) -0.0022(10) -0.0012(9)
C67 0.0187(13) 0.0154(11) 0.0479(16) -0.0070(11) -0.0028(11) -0.0015(9)
C68 0.0170(12) 0.0211(12) 0.0380(14) -0.0154(11) -0.0020(10) 0.0003(9)
C69 0.0154(12) 0.0210(11) 0.0231(12) -0.0095(9) -0.0007(9) -0.0009(9)
C70 0.0140(11) 0.0244(12) 0.0157(11) -0.0033(9) -0.0031(9) 0.0009(9)
C71 0.0150(11) 0.0191(11) 0.0194(11) -0.0019(9) -0.0014(9) 0.0012(9)
C72 0.0173(12) 0.0139(10) 0.0185(11) -0.0063(9) -0.0012(9) -0.0013(8)
C73 0.0133(11) 0.0187(11) 0.0272(12) -0.0075(9) -0.0027(9) 0.0002(9)
C74 0.0132(12) 0.0251(12) 0.0297(13) -0.0118(10) 0.0047(10) -0.0026(9)
C75 0.0174(12) 0.0209(11) 0.0192(11) -0.0072(9) 0.0030(9) -0.0055(9)
C76 0.0158(11) 0.0162(11) 0.0159(11) -0.0069(9) -0.0022(9) -0.0017(8)

loop_
_atom_type_symbol
_atom_type_description
_atom_type_scat_dispersion_real
_atom_type_scat_dispersion_imag
_atom_type_scat_source
C C 0.0033 0.0016 'International Tables Vol C Tables 4.2.6.8 and 6.1.1.4'
H H 0.0000 0.0000 'International Tables Vol C Tables 4.2.6.8 and 6.1.1.4'
N N 0.0061 0.0033 'International Tables Vol C Tables 4.2.6.8 and 6.1.1.4'
O O 0.0106 0.0060 'International Tables Vol C Tables 4.2.6.8 and 6.1.1.4'
Cl Cl 0.1484 0.1585 'International Tables Vol C Tables 4.2.6.8 and 6.1.1.4'
Cu Cu 0.3201 1.2651 'International Tables Vol C Tables 4.2.6.8 and 6.1.1.4'

loop_
_geom_angle_atom_site_label_1
_geom_angle_atom_site_label_2
_geom_angle_atom_site_label_3
_geom_angle
N1 Cu1 N3 162.07(7)
N1 Cu1 N2 82.60(7)
N3 Cu1 N2 82.15(7)
N1 Cu1 Cl1 97.15(5)
N3 Cu1 Cl1 96.46(5)
N2 Cu1 Cl1 171.11(5)
N1 Cu1 N4 91.37(7)
N3 Cu1 N4 99.01(6)
N2 Cu1 N4 93.89(7)
Cl1 Cu1 N4 95.00(5)
N5 Cu2 N7 162.25(7)
N5 Cu2 N8 82.24(7)
N7 Cu2 N8 82.73(7)
N5 Cu2 Cl2 96.36(5)
N7 Cu2 Cl2 97.04(5)
N8 Cu2 Cl2 171.11(5)
N5 Cu2 N6 98.96(7)
N7 Cu2 N6 91.35(7)
N8 Cu2 N6 93.62(7)
Cl2 Cu2 N6 95.27(5)
N11 Cu3 N10 161.99(7)
N11 Cu3 N12 82.67(7)
N10 Cu3 N12 83.24(7)
N11 Cu3 N9 94.60(7)
N10 Cu3 N9 97.54(7)
N12 Cu3 N9 94.11(7)
N11 Cu3 Cl3 95.59(5)
N10 Cu3 Cl3 96.22(5)
N12 Cu3 Cl3 169.46(5)
N9 Cu3 Cl3 96.39(5)
N14 Cu4 N13 161.83(7)
N14 Cu4 N16 83.02(7)
N13 Cu4 N16 82.72(7)
N14 Cu4 N15 98.18(7)
N13 Cu4 N15 94.10(7)
N16 Cu4 N15 94.46(7)
N14 Cu4 Cl4 96.45(5)
N13 Cu4 Cl4 95.35(5)
N16 Cu4 Cl4 168.77(5)
N15 Cu4 Cl4 96.71(5)
O3 Cl5 O2 109.68(11)
O3 Cl5 O1 110.09(10)
O2 Cl5 O1 109.84(10)
O3 Cl5 O4 109.12(10)
O2 Cl5 O4 109.24(10)
O1 Cl5 O4 108.84(10)
O6 Cl6 O8 110.24(12)
O6 Cl6 O5 109.40(12)
O8 Cl6 O5 110.20(11)
O6 Cl6 O7 109.08(12)
O8 Cl6 O7 108.60(11)
O5 Cl6 O7 109.30(11)
O11 Cl7 O10 122.5(2)
O11 Cl7 O9 117.04(16)
O10 Cl7 O9 116.56(17)
O11 Cl7 O12A 98.7(2)
O10 Cl7 O12A 93.1(2)
O9 Cl7 O12A 97.96(17)
O11 Cl7 O12B 78.9(3)
O10 Cl7 O12B 82.2(3)
O9 Cl7 O12B 89.7(2)
O12A Cl7 O12B 172.2(3)
O15 Cl8 O14 110.20(11)
O15 Cl8 O16 109.09(12)
O14 Cl8 O16 108.78(12)
O15 Cl8 O13 109.72(11)
O14 Cl8 O13 110.12(12)
O16 Cl8 O13 108.91(13)
H17C O17 H17D 101(3)
H18C O18 H18D 106(3)
H19C O19 H19D 116(4)
H20C O20 H20D 108(3)
C8 N1 C12 118.93(19)
C8 N1 Cu1 114.73(14)
C12 N1 Cu1 126.34(15)
C7 N2 C6 111.52(16)
C7 N2 C13 111.95(16)
C6 N2 C13 107.58(16)
C7 N2 Cu1 107.96(12)
C6 N2 Cu1 106.06(12)
C13 N2 Cu1 111.63(13)
C1 N3 C5 118.84(18)
C1 N3 Cu1 127.18(15)
C5 N3 Cu1 113.97(14)
C15 N4 C19 118.34(18)
C15 N4 Cu1 121.99(14)
C19 N4 Cu1 117.98(14)
C20 N5 C24 118.90(19)
C20 N5 Cu2 127.05(15)
C24 N5 Cu2 114.05(14)
C34 N6 C38 118.25(19)
C34 N6 Cu2 121.74(14)
C38 N6 Cu2 117.47(14)
C27 N7 C31 118.84(19)
C27 N7 Cu2 114.59(14)
C31 N7 Cu2 126.53(15)
C25 N8 C26 111.78(16)
C25 N8 C32 107.68(16)
C26 N8 C32 111.50(16)
C25 N8 Cu2 106.47(12)
C26 N8 Cu2 107.73(12)
C32 N8 Cu2 111.60(13)
C57 N9 C53 118.25(19)
C57 N9 Cu3 118.75(14)
C53 N9 Cu3 122.91(14)
C43 N10 C39 119.3(2)
C43 N10 Cu3 114.90(15)
C39 N10 Cu3 125.78(15)
C50 N11 C46 119.5(2)
C50 N11 Cu3 126.43(16)
C46 N11 Cu3 114.01(15)
C45 N12 C44 111.83(18)
C45 N12 C51 107.60(17)
C44 N12 C51 111.78(17)
C45 N12 Cu3 105.86(13)
C44 N12 Cu3 107.34(13)
C51 N12 Cu3 112.34(13)
C58 N13 C62 119.69(19)
C58 N13 Cu4 126.01(15)
C62 N13 Cu4 114.24(14)
C65 N14 C69 119.03(19)
C65 N14 Cu4 115.11(15)
C69 N14 Cu4 125.84(15)
C76 N15 C72 118.17(18)
C76 N15 Cu4 119.09(14)
C72 N15 Cu4 122.74(14)
C64 N16 C63 111.90(17)
C64 N16 C70 111.34(16)
C63 N16 C70 107.99(17)
C64 N16 Cu4 107.30(13)
C63 N16 Cu4 105.96(12)
C70 N16 Cu4 112.28(13)
N3 C1 C2 122.1(2)
N3 C1 H1 118.9
C2 C1 H1 118.9
C1 C2 C3 118.9(2)
C1 C2 H2 120.6
C3 C2 H2 120.6
C4 C3 C2 119.2(2)
C4 C3 H3 120.4
C2 C3 H3 120.4
C3 C4 C5 118.8(2)
C3 C4 H4 120.6
C5 C4 H4 120.6
N3 C5 C4 122.2(2)
N3 C5 C6 115.19(18)
C4 C5 C6 122.6(2)
N2 C6 C5 109.87(17)
N2 C6 H6A 109.7
C5 C6 H6A 109.7
N2 C6 H6B 109.7
C5 C6 H6B 109.7
H6A C6 H6B 108.2
N2 C7 C8 111.17(17)
N2 C7 H7A 109.4
C8 C7 H7A 109.4
N2 C7 H7B 109.4
C8 C7 H7B 109.4
H7A C7 H7B 108.0
N1 C8 C9 122.0(2)
N1 C8 C7 115.93(18)
C9 C8 C7 122.0(2)
C10 C9 C8 118.8(2)
C10 C9 H9 120.6
C8 C9 H9 120.6
C9 C10 C11 119.2(2)
C9 C10 H10 120.4
C11 C10 H10 120.4
C12 C11 C10 119.0(2)
C12 C11 H11 120.5
C10 C11 H11 120.5
N1 C12 C11 122.0(2)
N1 C12 H12 119.0
C11 C12 H12 119.0
N2 C13 C14 116.08(17)
N2 C13 H13A 108.3
C14 C13 H13A 108.3
N2 C13 H13B 108.3
C14 C13 H13B 108.3
H13A C13 H13B 107.4
C15 C14 C13 116.22(18)
C15 C14 H14A 108.2
C13 C14 H14A 108.2
C15 C14 H14B 108.2
C13 C14 H14B 108.2
H14A C14 H14B 107.4
N4 C15 C16 121.9(2)
N4 C15 C14 118.38(18)
C16 C15 C14 119.8(2)
C17 C16 C15 119.2(2)
C17 C16 H16 120.4
C15 C16 H16 120.4
C16 C17 C18 119.2(2)
C16 C17 H17 120.4
C18 C17 H17 120.4
C19 C18 C17 118.5(2)
C19 C18 H18 120.8
C17 C18 H18 120.8
N4 C19 C18 122.9(2)
N4 C19 H19 118.5
C18 C19 H19 118.5
N5 C20 C21 122.3(2)
N5 C20 H20 118.9
C21 C20 H20 118.9
C20 C21 C22 118.7(2)
C20 C21 H21 120.7
C22 C21 H21 120.7
C23 C22 C21 119.2(2)
C23 C22 H22 120.4
C21 C22 H22 120.4
C22 C23 C24 119.1(2)
C22 C23 H23 120.5
C24 C23 H23 120.5
N5 C24 C23 121.9(2)
N5 C24 C25 115.51(18)
C23 C24 C25 122.5(2)
N8 C25 C24 109.84(17)
N8 C25 H25A 109.7
C24 C25 H25A 109.7
N8 C25 H25B 109.7
C24 C25 H25B 109.7
H25A C25 H25B 108.2
N8 C26 C27 110.99(17)
N8 C26 H26A 109.4
C27 C26 H26A 109.4
N8 C26 H26B 109.4
C27 C26 H26B 109.4
H26A C26 H26B 108.0
N7 C27 C28 122.2(2)
N7 C27 C26 115.85(18)
C28 C27 C26 121.8(2)
C29 C28 C27 118.6(2)
C29 C28 H28 120.7
C27 C28 H28 120.7
C28 C29 C30 119.1(2)
C28 C29 H29 120.4
C30 C29 H29 120.4
C31 C30 C29 119.2(2)
C31 C30 H30 120.4
C29 C30 H30 120.4
N7 C31 C30 122.0(2)
N7 C31 H31 119.0
C30 C31 H31 119.0
N8 C32 C33 116.32(17)
N8 C32 H32A 108.2
C33 C32 H32A 108.2
N8 C32 H32B 108.2
C33 C32 H32B 108.2
H32A C32 H32B 107.4
C34 C33 C32 116.30(18)
C34 C33 H33A 108.2
C32 C33 H33A 108.2
C34 C33 H33B 108.2
C32 C33 H33B 108.2
H33A C33 H33B 107.4
N6 C34 C35 121.7(2)
N6 C34 C33 118.24(18)
C35 C34 C33 120.07(19)
C36 C35 C34 119.4(2)
C36 C35 H35 120.3
C34 C35 H35 120.3
C35 C36 C37 119.1(2)
C35 C36 H36 120.4
C37 C36 H36 120.4
C38 C37 C36 118.4(2)
C38 C37 H37 120.8
C36 C37 H37 120.8
N6 C38 C37 123.2(2)
N6 C38 H38 118.4
C37 C38 H38 118.4
N10 C39 C40 122.3(2)
N10 C39 H39 118.8
C40 C39 H39 118.8
C39 C40 C41 118.7(2)
C39 C40 H40 120.7
C41 C40 H40 120.7
C42 C41 C40 119.5(2)
C42 C41 H41 120.3
C40 C41 H41 120.3
C41 C42 C43 119.3(2)
C41 C42 H42 120.4
C43 C42 H42 120.4
N10 C43 C42 120.9(2)
N10 C43 C44 116.2(2)
C42 C43 C44 122.8(2)
N12 C44 C43 111.57(18)
N12 C44 H44A 109.3
C43 C44 H44A 109.3
N12 C44 H44B 109.3
C43 C44 H44B 109.3
H44A C44 H44B 108.0
N12 C45 C46 109.90(18)
N12 C45 H45A 109.7
C46 C45 H45A 109.7
N12 C45 H45B 109.7
C46 C45 H45B 109.7
H45A C45 H45B 108.2
N11 C46 C47 121.0(2)
N11 C46 C45 115.94(19)
C47 C46 C45 123.0(2)
C48 C47 C46 119.7(2)
C48 C47 H47 120.2
C46 C47 H47 120.2
C47 C48 C49 118.8(2)
C47 C48 H48 120.6
C49 C48 H48 120.6
C48 C49 C50 119.1(2)
C48 C49 H49 120.5
C50 C49 H49 120.5
N11 C50 C49 121.8(2)
N11 C50 H50 119.1
C49 C50 H50 119.1
N12 C51 C52 115.82(19)
N12 C51 H51A 108.3
C52 C51 H51A 108.3
N12 C51 H51B 108.3
C52 C51 H51B 108.3
H51A C51 H51B 107.4
C53 C52 C51 113.78(19)
C53 C52 H52A 108.8
C51 C52 H52A 108.8
C53 C52 H52B 108.8
C51 C52 H52B 108.8
H52A C52 H52B 107.7
N9 C53 C54 121.5(2)
N9 C53 C52 117.32(19)
C54 C53 C52 121.2(2)
C55 C54 C53 119.7(2)
C55 C54 H54 120.2
C53 C54 H54 120.2
C54 C55 C56 118.9(2)
C54 C55 H55 120.5
C56 C55 H55 120.5
C57 C56 C55 118.3(2)
C57 C56 H56 120.9
C55 C56 H56 120.9
N9 C57 C56 123.3(2)
N9 C57 H57 118.3
C56 C57 H57 118.3
N13 C58 C59 121.8(2)
N13 C58 H58 119.1
C59 C58 H58 119.1
C58 C59 C60 119.3(2)
C58 C59 H59 120.4
C60 C59 H59 120.4
C59 C60 C61 118.8(2)
C59 C60 H60 120.6
C61 C60 H60 120.6
C60 C61 C62 119.6(2)
C60 C61 H61 120.2
C62 C61 H61 120.2
N13 C62 C61 120.9(2)
N13 C62 C63 116.07(19)
C61 C62 C63 123.0(2)
N16 C63 C62 110.02(17)
N16 C63 H63A 109.7
C62 C63 H63A 109.7
N16 C63 H63B 109.7
C62 C63 H63B 109.7
H63A C63 H63B 108.2
N16 C64 C65 111.49(17)
N16 C64 H64A 109.3
C65 C64 H64A 109.3
N16 C64 H64B 109.3
C65 C64 H64B 109.3
H64A C64 H64B 108.0
N14 C65 C66 121.7(2)
N14 C65 C64 116.12(19)
C66 C65 C64 122.1(2)
C67 C66 C65 119.0(2)
C67 C66 H66 120.5
C65 C66 H66 120.5
C66 C67 C68 119.5(2)
C66 C67 H67 120.3
C68 C67 H67 120.3
C69 C68 C67 118.8(2)
C69 C68 H68 120.6
C67 C68 H68 120.6
N14 C69 C68 122.0(2)
N14 C69 H69 119.0
C68 C69 H69 119.0
N16 C70 C71 115.74(18)
N16 C70 H70A 108.3
C71 C70 H70A 108.3
N16 C70 H70B 108.3
C71 C70 H70B 108.3
H70A C70 H70B 107.4
C72 C71 C70 113.18(18)
C72 C71 H71A 108.9
C70 C71 H71A 108.9
C72 C71 H71B 108.9
C70 C71 H71B 108.9
H71A C71 H71B 107.8
N15 C72 C73 121.6(2)
N15 C72 C71 117.12(19)
C73 C72 C71 121.26(19)
C74 C73 C72 119.5(2)
C74 C73 H73 120.2
C72 C73 H73 120.2
C73 C74 C75 119.1(2)
C73 C74 H74 120.4
C75 C74 H74 120.4
C76 C75 C74 118.2(2)
C76 C75 H75 120.9
C74 C75 H75 120.9
N15 C76 C75 123.4(2)
N15 C76 H76 118.3
C75 C76 H76 118.3

loop_
_geom_bond_atom_site_label_1
_geom_bond_atom_site_label_2
_geom_bond_distance
Cu1 N1 2.0073(18)
Cu1 N3 2.0141(17)
Cu1 N2 2.0553(18)
Cu1 Cl1 2.2786(6)
Cu1 N4 2.2965(17)
Cu2 N5 2.0080(18)
Cu2 N7 2.0085(17)
Cu2 N8 2.0524(18)
Cu2 Cl2 2.2833(6)
Cu2 N6 2.2879(17)
Cu3 N11 1.9851(18)
Cu3 N10 1.9887(18)
Cu3 N12 2.0602(18)
Cu3 N9 2.2579(18)
Cu3 Cl3 2.2676(5)
Cu4 N14 1.9864(18)
Cu4 N13 1.9897(18)
Cu4 N16 2.0690(17)
Cu4 N15 2.2374(17)
Cu4 Cl4 2.2777(5)
Cl5 O3 1.4353(17)
Cl5 O2 1.4378(16)
Cl5 O1 1.4391(16)
Cl5 O4 1.4424(16)
Cl6 O6 1.4300(19)
Cl6 O8 1.4318(17)
Cl6 O5 1.4345(17)
Cl6 O7 1.4440(17)
Cl7 O11 1.355(3)
Cl7 O10 1.359(3)
Cl7 O9 1.3888(18)
Cl7 O12A 1.555(3)
Cl7 O12B 1.629(6)
Cl8 O15 1.4330(17)
Cl8 O14 1.4334(19)
Cl8 O16 1.439(2)
Cl8 O13 1.4397(19)
O17 H17C 0.882(18)
O17 H17D 0.880(18)
O18 H18C 0.843(18)
O18 H18D 0.861(18)
O19 H19C 0.822(18)
O19 H19D 0.840(18)
O20 H20C 0.815(18)
O20 H20D 0.842(18)
N1 C8 1.347(3)
N1 C12 1.348(3)
N2 C7 1.486(3)
N2 C6 1.488(3)
N2 C13 1.496(3)
N3 C1 1.341(3)
N3 C5 1.349(3)
N4 C15 1.341(3)
N4 C19 1.346(3)
N5 C20 1.344(3)
N5 C24 1.348(3)
N6 C34 1.342(3)
N6 C38 1.346(3)
N7 C27 1.346(3)
N7 C31 1.348(3)
N8 C25 1.488(3)
N8 C26 1.488(3)
N8 C32 1.498(3)
N9 C57 1.343(3)
N9 C53 1.347(3)
N10 C43 1.343(3)
N10 C39 1.344(3)
N11 C50 1.342(3)
N11 C46 1.348(3)
N12 C45 1.487(3)
N12 C44 1.491(3)
N12 C51 1.499(3)
N13 C58 1.344(3)
N13 C62 1.346(3)
N14 C65 1.345(3)
N14 C69 1.347(3)
N15 C76 1.342(3)
N15 C72 1.350(3)
N16 C64 1.490(3)
N16 C63 1.491(3)
N16 C70 1.497(3)
C1 C2 1.385(3)
C1 H1 0.9500
C2 C3 1.388(3)
C2 H2 0.9500
C3 C4 1.384(3)
C3 H3 0.9500
C4 C5 1.384(3)
C4 H4 0.9500
C5 C6 1.507(3)
C6 H6A 0.9900
C6 H6B 0.9900
C7 C8 1.501(3)
C7 H7A 0.9900
C7 H7B 0.9900
C8 C9 1.388(3)
C9 C10 1.384(3)
C9 H9 0.9500
C10 C11 1.388(3)
C10 H10 0.9500
C11 C12 1.382(3)
C11 H11 0.9500
C12 H12 0.9500
C13 C14 1.529(3)
C13 H13A 0.9900
C13 H13B 0.9900
C14 C15 1.509(3)
C14 H14A 0.9900
C14 H14B 0.9900
C15 C16 1.393(3)
C16 C17 1.380(3)
C16 H16 0.9500
C17 C18 1.384(3)
C17 H17 0.9500
C18 C19 1.382(3)
C18 H18 0.9500
C19 H19 0.9500
C20 C21 1.385(3)
C20 H20 0.9500
C21 C22 1.390(3)
C21 H21 0.9500
C22 C23 1.384(3)
C22 H22 0.9500
C23 C24 1.385(3)
C23 H23 0.9500
C24 C25 1.506(3)
C25 H25A 0.9900
C25 H25B 0.9900
C26 C27 1.502(3)
C26 H26A 0.9900
C26 H26B 0.9900
C27 C28 1.390(3)
C28 C29 1.384(3)
C28 H28 0.9500
C29 C30 1.390(3)
C29 H29 0.9500
C30 C31 1.378(3)
C30 H30 0.9500
C31 H31 0.9500
C32 C33 1.528(3)
C32 H32A 0.9900
C32 H32B 0.9900
C33 C34 1.507(3)
C33 H33A 0.9900
C33 H33B 0.9900
C34 C35 1.393(3)
C35 C36 1.378(3)
C35 H35 0.9500
C36 C37 1.386(3)
C36 H36 0.9500
C37 C38 1.377(3)
C37 H37 0.9500
C38 H38 0.9500
C39 C40 1.377(3)
C39 H39 0.9500
C40 C41 1.380(4)
C40 H40 0.9500
C41 C42 1.378(4)
C41 H41 0.9500
C42 C43 1.394(3)
C42 H42 0.9500
C43 C44 1.502(3)
C44 H44A 0.9900
C44 H44B 0.9900
C45 C46 1.502(3)
C45 H45A 0.9900
C45 H45B 0.9900
C46 C47 1.385(3)
C47 C48 1.383(4)
C47 H47 0.9500
C48 C49 1.384(4)
C48 H48 0.9500
C49 C50 1.384(3)
C49 H49 0.9500
C50 H50 0.9500
C51 C52 1.526(3)
C51 H51A 0.9900
C51 H51B 0.9900
C52 C53 1.506(3)
C52 H52A 0.9900
C52 H52B 0.9900
C53 C54 1.391(3)
C54 C55 1.378(3)
C54 H54 0.9500
C55 C56 1.391(3)
C55 H55 0.9500
C56 C57 1.378(3)
C56 H56 0.9500
C57 H57 0.9500
C58 C59 1.380(3)
C58 H58 0.9500
C59 C60 1.384(3)
C59 H59 0.9500
C60 C61 1.385(3)
C60 H60 0.9500
C61 C62 1.388(3)
C61 H61 0.9500
C62 C63 1.504(3)
C63 H63A 0.9900
C63 H63B 0.9900
C64 C65 1.510(3)
C64 H64A 0.9900
C64 H64B 0.9900
C65 C66 1.387(3)
C66 C67 1.378(4)
C66 H66 0.9500
C67 C68 1.385(3)
C67 H67 0.9500
C68 C69 1.381(3)
C68 H68 0.9500
C69 H69 0.9500
C70 C71 1.529(3)
C70 H70A 0.9900
C70 H70B 0.9900
C71 C72 1.505(3)
C71 H71A 0.9900
C71 H71B 0.9900
C72 C73 1.387(3)
C73 C74 1.377(3)
C73 H73 0.9500
C74 C75 1.390(3)
C74 H74 0.9500
C75 C76 1.377(3)
C75 H75 0.9500
C76 H76 0.9500

loop_
_geom_torsion_atom_site_label_1
_geom_torsion_atom_site_label_2
_geom_torsion_atom_site_label_3
_geom_torsion_atom_site_label_4
_geom_torsion
C5 N3 C1 C2 -0.4(3)
N3 C1 C2 C3 -0.1(3)
C1 C2 C3 C4 1.0(3)
C2 C3 C4 C5 -1.4(3)
C1 N3 C5 C4 0.0(3)
C1 N3 C5 C6 176.49(18)
C3 C4 C5 N3 1.0(3)
C3 C4 C5 C6 -175.29(19)
C7 N2 C6 C5 -155.11(17)
C13 N2 C6 C5 81.8(2)
N3 C5 C6 N2 28.9(2)
C4 C5 C6 N2 -154.57(19)
C6 N2 C7 C8 145.68(17)
C13 N2 C7 C8 -93.7(2)
C12 N1 C8 C9 -1.0(3)
C12 N1 C8 C7 -177.44(18)
N2 C7 C8 N1 -22.7(3)
N2 C7 C8 C9 160.93(19)
N1 C8 C9 C10 -0.3(3)
C7 C8 C9 C10 175.88(19)
C8 C9 C10 C11 1.4(3)
C9 C10 C11 C12 -1.2(3)
C8 N1 C12 C11 1.3(3)
C10 C11 C12 N1 -0.2(3)
C7 N2 C13 C14 63.3(2)
C6 N2 C13 C14 -173.81(17)
N2 C13 C14 C15 80.8(2)
C19 N4 C15 C16 -0.4(3)
C19 N4 C15 C14 179.38(19)
C13 C14 C15 N4 -33.7(3)
C13 C14 C15 C16 146.1(2)
N4 C15 C16 C17 -0.5(3)
C14 C15 C16 C17 179.68(19)
C15 C16 C17 C18 1.1(3)
C16 C17 C18 C19 -0.7(3)
C15 N4 C19 C18 0.8(3)
C17 C18 C19 N4 -0.2(3)
C24 N5 C20 C21 0.6(3)
N5 C20 C21 C22 0.1(3)
C20 C21 C22 C23 -1.0(3)
C21 C22 C23 C24 1.1(3)
C20 N5 C24 C23 -0.5(3)
C20 N5 C24 C25 -177.07(18)
C22 C23 C24 N5 -0.4(3)
C22 C23 C24 C25 175.97(19)
C26 N8 C25 C24 153.84(17)
C32 N8 C25 C24 -83.4(2)
N5 C24 C25 N8 -27.4(2)
C23 C24 C25 N8 156.04(19)
C25 N8 C26 C27 -147.15(17)
C32 N8 C26 C27 92.3(2)
C31 N7 C27 C28 0.4(3)
C31 N7 C27 C26 177.25(18)
N8 C26 C27 N7 24.2(3)
N8 C26 C27 C28 -158.86(19)
N7 C27 C28 C29 0.3(3)
C26 C27 C28 C29 -176.37(19)
C27 C28 C29 C30 -0.6(3)
C28 C29 C30 C31 0.1(3)
C27 N7 C31 C30 -0.8(3)
C29 C30 C31 N7 0.6(3)
C25 N8 C32 C33 174.14(18)
C26 N8 C32 C33 -62.9(2)
N8 C32 C33 C34 -79.8(2)
C38 N6 C34 C35 0.9(3)
C38 N6 C34 C33 -178.65(19)
C32 C33 C34 N6 30.5(3)
C32 C33 C34 C35 -149.1(2)
N6 C34 C35 C36 0.3(3)
C33 C34 C35 C36 179.82(19)
C34 C35 C36 C37 -1.0(3)
C35 C36 C37 C38 0.6(3)
C34 N6 C38 C37 -1.4(3)
C36 C37 C38 N6 0.6(3)
C43 N10 C39 C40 0.4(3)
N10 C39 C40 C41 0.2(3)
C39 C40 C41 C42 -0.5(4)
C40 C41 C42 C43 0.3(4)
C39 N10 C43 C42 -0.7(3)
Cu3 N10 C43 C42 178.66(17)
C39 N10 C43 C44 -177.13(19)
C41 C42 C43 N10 0.4(3)
C41 C42 C43 C44 176.6(2)
C45 N12 C44 C43 143.29(19)
C51 N12 C44 C43 -96.0(2)
N10 C43 C44 N12 -20.8(3)
C42 C43 C44 N12 162.8(2)
C44 N12 C45 C46 -152.28(18)
C51 N12 C45 C46 84.6(2)
C50 N11 C46 C47 1.3(3)
C50 N11 C46 C45 179.74(19)
N12 C45 C46 N11 26.6(3)
N12 C45 C46 C47 -155.0(2)
N11 C46 C47 C48 -2.2(3)
C45 C46 C47 C48 179.4(2)
C46 C47 C48 C49 1.4(3)
C47 C48 C49 C50 0.3(3)
C46 N11 C50 C49 0.5(3)
C48 C49 C50 N11 -1.3(3)
C45 N12 C51 C52 -168.43(19)
C44 N12 C51 C52 68.4(2)
N12 C51 C52 C53 84.3(2)
C57 N9 C53 C54 -1.6(3)
C57 N9 C53 C52 177.64(19)
C51 C52 C53 N9 -45.9(3)
C51 C52 C53 C54 133.3(2)
N9 C53 C54 C55 -0.8(3)
C52 C53 C54 C55 180.0(2)
C53 C54 C55 C56 2.2(3)
C54 C55 C56 C57 -1.3(3)
C53 N9 C57 C56 2.6(3)
C55 C56 C57 N9 -1.2(3)
C62 N13 C58 C59 -0.3(3)
N13 C58 C59 C60 1.0(3)
C58 C59 C60 C61 -0.4(3)
C59 C60 C61 C62 -1.0(3)
C58 N13 C62 C61 -1.1(3)
C58 N13 C62 C63 -179.13(18)
C60 C61 C62 N13 1.8(3)
C60 C61 C62 C63 179.6(2)
C64 N16 C63 C62 151.52(17)
C70 N16 C63 C62 -85.6(2)
N13 C62 C63 N16 -27.0(3)
C61 C62 C63 N16 155.1(2)
C63 N16 C64 C65 -143.36(18)
C70 N16 C64 C65 95.7(2)
C69 N14 C65 C66 1.8(3)
C69 N14 C65 C64 179.32(19)
N16 C64 C65 N14 19.1(3)
N16 C64 C65 C66 -163.4(2)
N14 C65 C66 C67 -1.0(3)
C64 C65 C66 C67 -178.4(2)
C65 C66 C67 C68 -0.3(3)
C66 C67 C68 C69 0.9(3)
C65 N14 C69 C68 -1.2(3)
C67 C68 C69 N14 -0.2(3)
C64 N16 C70 C71 -70.4(2)
C63 N16 C70 C71 166.34(17)
N16 C70 C71 C72 -84.8(2)
C76 N15 C72 C73 0.8(3)
C76 N15 C72 C71 -177.19(19)
C70 C71 C72 N15 49.1(3)
C70 C71 C72 C73 -128.9(2)
N15 C72 C73 C74 1.4(3)
C71 C72 C73 C74 179.3(2)
C72 C73 C74 C75 -2.3(3)
C73 C74 C75 C76 1.1(3)
C72 N15 C76 C75 -2.1(3)
C74 C75 C76 N15 1.2(3)
